data_2228439
loop_
_publ_author_name
'Takhirov, Yuldash R.'
'Dushamov, Dilshod A.'
'Turgunov, Kambarali K.'
'Mukhamedov, Nasirkhon S.'
'Shakhidoyatov, Khusniddin M.'

_publ_section_title
;
 3-Benzyl-6-(2-chlorobenzoyl)-1,3-benzoxazol-2(3<i>H</i>)-one
;
_journal_coeditor_code JJ2063
_journal_issue 12
_journal_name_full 'Acta Crystallographica Section E'
_journal_page_first o3203
_journal_paper_doi 10.1107/S1600536810046301
_journal_volume 66
_journal_year 2010
_chemical_formula_iupac 'C21 H14 Cl N O3'
_chemical_formula_moiety 'C21 H14 Cl N O3'
_chemical_formula_sum 'C21 H14 Cl N O3'
_chemical_formula_weight 363.78
_chemical_melting_point 401(2)
_chemical_name_systematic
;
3-Benzyl-6-(2-chlorobenzoyl)-1,3-benzoxazol-2(3<i>H</i>)-one
;
_space_group_IT_number 14
_symmetry_cell_setting monoclinic
_symmetry_space_group_name_Hall '-P 2yn'
_symmetry_space_group_name_H-M 'P 1 21/n 1'
_atom_sites_solution_hydrogens geom
_atom_sites_solution_primary direct
_atom_sites_solution_secondary difmap
_audit_creation_method SHELXL-97
_cell_angle_alpha 90.00
_cell_angle_beta 109.72(4)
_cell_angle_gamma 90.00
_cell_formula_units_Z 4
_cell_length_a 13.391(7)
_cell_length_b 7.317(6)
_cell_length_c 18.611(9)
_cell_measurement_reflns_used 32
_cell_measurement_temperature 293(2)
_cell_measurement_theta_max 15
_cell_measurement_theta_min 5
_cell_volume 1716.6(19)
_computing_cell_refinement 'STADI4 (Stoe & Cie, 1997)'
_computing_data_collection 'STADI4 (Stoe & Cie, 1997)'
_computing_data_reduction 'X-RED  (Stoe & Cie, 1997)'
_computing_molecular_graphics 'XP (Bruker, 1998)'
_computing_publication_material 'SHELXL97 (Sheldrick, 2008)'
_computing_structure_refinement 'SHELXL97 (Sheldrick, 2008)'
_computing_structure_solution 'SHELXS97 (Sheldrick, 2008)'
_diffrn_ambient_temperature 293(2)
_diffrn_measured_fraction_theta_full 0.985
_diffrn_measured_fraction_theta_max 0.985
_diffrn_measurement_device 'Stoe STADI4 4-circle-diffractometer D092'
_diffrn_measurement_device_type 'Stoe Stadi-4 four-circle'
_diffrn_measurement_method
;
Scan width (omega) = 0.90 - 1.71, scan ratio 2theta:omega = 1.00
I(Net) and sigma(I) calculated according to Blessing (1987)
;
_diffrn_radiation_monochromator graphite
_diffrn_radiation_source 'fine-focus sealed tube'
_diffrn_radiation_type MoK\a
_diffrn_radiation_wavelength 0.71073
_diffrn_reflns_av_R_equivalents 0.099
_diffrn_reflns_av_sigmaI/netI 0.0410
_diffrn_reflns_limit_h_max 14
_diffrn_reflns_limit_h_min -15
_diffrn_reflns_limit_k_max 8
_diffrn_reflns_limit_k_min 0
_diffrn_reflns_limit_l_max 22
_diffrn_reflns_limit_l_min 0
_diffrn_reflns_number 3452
_diffrn_reflns_theta_full 25.01
_diffrn_reflns_theta_max 25.01
_diffrn_reflns_theta_min 1.64
_diffrn_standards_decay_% 3.7
_diffrn_standards_interval_time 60
_diffrn_standards_number 3
_exptl_absorpt_coefficient_mu 0.244
_exptl_absorpt_correction_type none
_exptl_crystal_colour colourless
_exptl_crystal_density_diffrn 1.408
_exptl_crystal_density_method 'not measured'
_exptl_crystal_description plate
_exptl_crystal_F_000 752
_exptl_crystal_size_max 0.80
_exptl_crystal_size_mid 0.40
_exptl_crystal_size_min 0.07
_refine_diff_density_max 0.282
_refine_diff_density_min -0.323
_refine_ls_extinction_method none
_refine_ls_goodness_of_fit_ref 1.059
_refine_ls_hydrogen_treatment constr
_refine_ls_matrix_type full
_refine_ls_number_parameters 235
_refine_ls_number_reflns 2987
_refine_ls_number_restraints 0
_refine_ls_restrained_S_all 1.059
_refine_ls_R_factor_all 0.1178
_refine_ls_R_factor_gt 0.0721
_refine_ls_shift/su_max 0.000
_refine_ls_shift/su_mean 0.000
_refine_ls_structure_factor_coef Fsqd
_refine_ls_weighting_details 'calc w=1/[\s^2^(Fo^2^)+(0.0725P)^2^+2.8897P] where P=(Fo^2^+2Fc^2^)/3'
_refine_ls_weighting_scheme calc
_refine_ls_wR_factor_gt 0.1719
_refine_ls_wR_factor_ref 0.2051
_reflns_number_gt 1866
_reflns_number_total 2987
_reflns_threshold_expression I>2sigma(I)
_cod_data_source_file jj2063.cif
_cod_data_source_block I
_cod_original_sg_symbol_H-M 'P 21/n'
_cod_database_code 2228439
_cod_database_fobs_code 2228439

loop_
_symmetry_equiv_pos_as_xyz
'x, y, z'
'-x+1/2, y+1/2, -z+1/2'
'-x, -y, -z'
'x-1/2, -y-1/2, z-1/2'

loop_
_atom_site_type_symbol
_atom_site_label
_atom_site_fract_x
_atom_site_fract_y
_atom_site_fract_z
_atom_site_U_iso_or_equiv
_atom_site_adp_type
_atom_site_calc_flag
_atom_site_refinement_flags
_atom_site_occupancy
_atom_site_disorder_assembly
_atom_site_disorder_group
Cl Cl1 0.88491(10) 0.2399(2) 0.04201(8) 0.0687(4) Uani d . 1 . .
O O1 0.6161(3) 0.7278(4) 0.13219(19) 0.0572(9) Uani d . 1 . .
O O2 0.6094(3) 0.8327(5) 0.2452(2) 0.0766(11) Uani d . 1 . .
O O3 0.6181(3) 0.3656(5) -0.10981(19) 0.0663(10) Uani d . 1 . .
C C2 0.6132(4) 0.7045(7) 0.2053(3) 0.0559(12) Uani d . 1 . .
N N3 0.6172(3) 0.5233(5) 0.2211(2) 0.0519(10) Uani d . 1 . .
C C4A 0.6211(3) 0.4250(6) 0.1587(3) 0.0490(11) Uani d . 1 . .
C C4 0.6275(3) 0.2415(6) 0.1450(3) 0.0489(11) Uani d . 1 . .
H H4A 0.6262 0.1538 0.1808 0.059 Uiso calc R 1 . .
C C5 0.6361(3) 0.1930(6) 0.0752(3) 0.0506(11) Uani d . 1 . .
H H5A 0.6400 0.0699 0.0640 0.061 Uiso calc R 1 . .
C C6 0.6391(3) 0.3256(6) 0.0204(2) 0.0460(11) Uani d . 1 . .
C C7 0.6294(3) 0.5111(6) 0.0358(3) 0.0500(11) Uani d . 1 . .
H H7A 0.6283 0.6010 0.0002 0.060 Uiso calc R 1 . .
C C7A 0.6219(3) 0.5538(6) 0.1039(3) 0.0485(11) Uani d . 1 . .
C C8 0.6265(4) 0.4485(8) 0.2965(3) 0.0615(13) Uani d . 1 . .
H H8A 0.6485 0.5460 0.3339 0.074 Uiso calc R 1 . .
H H8B 0.6821 0.3568 0.3101 0.074 Uiso calc R 1 . .
C C9 0.5278(4) 0.3645(6) 0.3019(2) 0.0497(11) Uani d . 1 . .
C C10 0.4392(4) 0.4682(7) 0.2953(3) 0.0591(13) Uani d . 1 . .
H H10A 0.4387 0.5917 0.2833 0.071 Uiso calc R 1 . .
C C11 0.3516(4) 0.3913(9) 0.3061(3) 0.0722(16) Uani d . 1 . .
H H11A 0.2927 0.4633 0.3021 0.087 Uiso calc R 1 . .
C C12 0.3507(5) 0.2090(9) 0.3226(3) 0.0807(17) Uani d . 1 . .
H H12A 0.2914 0.1570 0.3297 0.097 Uiso calc R 1 . .
C C13 0.4371(6) 0.1042(8) 0.3286(3) 0.0806(17) Uani d . 1 . .
H H13A 0.4360 -0.0200 0.3390 0.097 Uiso calc R 1 . .
C C14 0.5260(5) 0.1800(8) 0.3196(3) 0.0698(15) Uani d . 1 . .
H H14A 0.5852 0.1076 0.3253 0.084 Uiso calc R 1 . .
C C15 0.6501(3) 0.2713(6) -0.0531(2) 0.0451(10) Uani d . 1 . .
C C16 0.7044(4) 0.0938(6) -0.0560(3) 0.0505(11) Uani d . 1 . .
C C17 0.8106(4) 0.0622(7) -0.0113(3) 0.0518(11) Uani d . 1 . .
C C18 0.8569(5) -0.1045(8) -0.0133(3) 0.0679(15) Uani d . 1 . .
H H18A 0.9267 -0.1260 0.0175 0.081 Uiso calc R 1 . .
C C19 0.8000(6) -0.2389(8) -0.0608(4) 0.0817(19) Uani d . 1 . .
H H19A 0.8317 -0.3515 -0.0617 0.098 Uiso calc R 1 . .
C C20 0.6969(6) -0.2108(8) -0.1073(3) 0.0741(17) Uani d . 1 . .
H H20A 0.6593 -0.3025 -0.1398 0.089 Uiso calc R 1 . .
C C21 0.6500(5) -0.0431(7) -0.1046(3) 0.0653(14) Uani d . 1 . .
H H21A 0.5806 -0.0224 -0.1362 0.078 Uiso calc R 1 . .

loop_
_atom_site_aniso_label
_atom_site_aniso_U_11
_atom_site_aniso_U_22
_atom_site_aniso_U_33
_atom_site_aniso_U_12
_atom_site_aniso_U_13
_atom_site_aniso_U_23
Cl1 0.0556(7) 0.0825(10) 0.0667(8) -0.0025(7) 0.0188(6) -0.0065(7)
O1 0.070(2) 0.0443(19) 0.067(2) -0.0005(15) 0.0354(17) -0.0036(16)
O2 0.093(3) 0.063(2) 0.084(3) 0.004(2) 0.043(2) -0.019(2)
O3 0.080(2) 0.071(2) 0.051(2) 0.0075(19) 0.0250(17) 0.0077(18)
C2 0.047(3) 0.057(3) 0.064(3) -0.001(2) 0.019(2) -0.010(3)
N3 0.057(2) 0.050(2) 0.052(2) 0.0041(18) 0.0221(18) -0.0039(18)
C4A 0.044(3) 0.049(3) 0.058(3) 0.002(2) 0.022(2) 0.000(2)
C4 0.050(3) 0.046(3) 0.055(3) 0.000(2) 0.023(2) 0.002(2)
C5 0.052(3) 0.049(3) 0.057(3) -0.001(2) 0.027(2) -0.002(2)
C6 0.044(2) 0.047(3) 0.049(3) 0.003(2) 0.019(2) 0.005(2)
C7 0.050(3) 0.049(3) 0.056(3) -0.001(2) 0.025(2) 0.007(2)
C7A 0.048(3) 0.044(3) 0.060(3) 0.000(2) 0.027(2) -0.002(2)
C8 0.052(3) 0.080(4) 0.050(3) 0.010(3) 0.015(2) -0.009(3)
C9 0.057(3) 0.054(3) 0.041(2) 0.002(2) 0.020(2) -0.005(2)
C10 0.059(3) 0.062(3) 0.062(3) 0.010(2) 0.027(2) -0.002(2)
C11 0.069(4) 0.097(5) 0.060(3) 0.002(3) 0.034(3) -0.013(3)
C12 0.091(5) 0.087(5) 0.075(4) -0.022(4) 0.041(3) -0.007(3)
C13 0.115(5) 0.059(4) 0.077(4) -0.009(4) 0.045(4) 0.006(3)
C14 0.096(4) 0.059(3) 0.063(3) 0.013(3) 0.038(3) 0.000(3)
C15 0.041(2) 0.058(3) 0.040(2) -0.001(2) 0.0185(18) 0.003(2)
C16 0.056(3) 0.052(3) 0.053(3) -0.003(2) 0.031(2) -0.001(2)
C17 0.059(3) 0.056(3) 0.049(3) 0.001(2) 0.028(2) 0.001(2)
C18 0.082(4) 0.064(4) 0.071(4) 0.016(3) 0.044(3) 0.009(3)
C19 0.122(6) 0.049(3) 0.102(5) 0.013(4) 0.073(5) 0.006(3)
C20 0.119(5) 0.060(4) 0.066(4) -0.022(3) 0.059(4) -0.015(3)
C21 0.075(4) 0.064(4) 0.064(3) -0.015(3) 0.033(3) -0.013(3)

loop_
_atom_type_symbol
_atom_type_description
_atom_type_scat_dispersion_real
_atom_type_scat_dispersion_imag
_atom_type_scat_source
C C 0.0033 0.0016 'International Tables Vol C Tables 4.2.6.8 and 6.1.1.4'
H H 0.0000 0.0000 'International Tables Vol C Tables 4.2.6.8 and 6.1.1.4'
N N 0.0061 0.0033 'International Tables Vol C Tables 4.2.6.8 and 6.1.1.4'
O O 0.0106 0.0060 'International Tables Vol C Tables 4.2.6.8 and 6.1.1.4'
Cl Cl 0.1484 0.1585 'International Tables Vol C Tables 4.2.6.8 and 6.1.1.4'

loop_
_geom_angle_atom_site_label_1
_geom_angle_atom_site_label_2
_geom_angle_atom_site_label_3
_geom_angle_site_symmetry_1
_geom_angle_site_symmetry_3
_geom_angle
_geom_angle_publ_flag
C2 O1 C7A . . 106.5(4) ?
O2 C2 N3 . . 129.2(5) ?
O2 C2 O1 . . 122.0(5) ?
N3 C2 O1 . . 108.8(4) ?
C2 N3 C4A . . 109.7(4) ?
C2 N3 C8 . . 123.8(4) ?
C4A N3 C8 . . 126.3(4) ?
C4 C4A N3 . . 133.4(4) ?
C4 C4A C7A . . 120.5(4) ?
N3 C4A C7A . . 106.0(4) ?
C4A C4 C5 . . 117.0(4) ?
C4A C4 H4A . . 121.5 ?
C5 C4 H4A . . 121.5 ?
C4 C5 C6 . . 122.0(4) ?
C4 C5 H5A . . 119.0 ?
C6 C5 H5A . . 119.0 ?
C7 C6 C5 . . 119.3(4) ?
C7 C6 C15 . . 119.6(4) ?
C5 C6 C15 . . 121.1(4) ?
C7A C7 C6 . . 117.3(4) ?
C7A C7 H7A . . 121.3 ?
C6 C7 H7A . . 121.3 ?
C7 C7A O1 . . 127.1(4) ?
C7 C7A C4A . . 123.9(4) ?
O1 C7A C4A . . 109.1(4) ?
N3 C8 C9 . . 115.2(4) ?
N3 C8 H8A . . 108.5 ?
C9 C8 H8A . . 108.5 ?
N3 C8 H8B . . 108.5 ?
C9 C8 H8B . . 108.5 ?
H8A C8 H8B . . 107.5 ?
C10 C9 C14 . . 118.1(5) ?
C10 C9 C8 . . 121.5(5) ?
C14 C9 C8 . . 120.2(5) ?
C11 C10 C9 . . 120.9(5) ?
C11 C10 H10A . . 119.6 ?
C9 C10 H10A . . 119.6 ?
C12 C11 C10 . . 120.2(6) ?
C12 C11 H11A . . 119.9 ?
C10 C11 H11A . . 119.9 ?
C13 C12 C11 . . 119.7(6) ?
C13 C12 H12A . . 120.1 ?
C11 C12 H12A . . 120.1 ?
C12 C13 C14 . . 120.7(6) ?
C12 C13 H13A . . 119.7 ?
C14 C13 H13A . . 119.7 ?
C13 C14 C9 . . 120.4(5) ?
C13 C14 H14A . . 119.8 ?
C9 C14 H14A . . 119.8 ?
O3 C15 C6 . . 122.4(4) ?
O3 C15 C16 . . 119.7(4) ?
C6 C15 C16 . . 117.8(4) ?
C21 C16 C17 . . 118.2(5) ?
C21 C16 C15 . . 119.8(4) ?
C17 C16 C15 . . 121.9(4) ?
C18 C17 C16 . . 120.4(5) ?
C18 C17 Cl1 . . 120.3(4) ?
C16 C17 Cl1 . . 119.2(4) ?
C19 C18 C17 . . 119.8(6) ?
C19 C18 H18A . . 120.1 ?
C17 C18 H18A . . 120.1 ?
C18 C19 C20 . . 121.4(5) ?
C18 C19 H19A . . 119.3 ?
C20 C19 H19A . . 119.3 ?
C19 C20 C21 . . 118.7(5) ?
C19 C20 H20A . . 120.6 ?
C21 C20 H20A . . 120.6 ?
C16 C21 C20 . . 121.4(6) ?
C16 C21 H21A . . 119.3 ?
C20 C21 H21A . . 119.3 ?

loop_
_geom_bond_atom_site_label_1
_geom_bond_atom_site_label_2
_geom_bond_site_symmetry_2
_geom_bond_distance
_geom_bond_publ_flag
Cl1 C17 . 1.732(5) ?
O1 C2 . 1.384(6) ?
O1 C7A . 1.390(5) ?
O2 C2 . 1.209(6) ?
O3 C15 . 1.212(5) ?
C2 N3 . 1.355(6) ?
N3 C4A . 1.381(6) ?
N3 C8 . 1.472(6) ?
C4A C4 . 1.375(6) ?
C4A C7A . 1.392(6) ?
C4 C5 . 1.388(6) ?
C4 H4A . 0.9300 ?
C5 C6 . 1.417(6) ?
C5 H5A . 0.9300 ?
C6 C7 . 1.402(6) ?
C6 C15 . 1.480(6) ?
C7 C7A . 1.341(6) ?
C7 H7A . 0.9300 ?
C8 C9 . 1.491(7) ?
C8 H8A . 0.9700 ?
C8 H8B . 0.9700 ?
C9 C10 . 1.378(6) ?
C9 C14 . 1.392(7) ?
C10 C11 . 1.376(7) ?
C10 H10A . 0.9300 ?
C11 C12 . 1.370(8) ?
C11 H11A . 0.9300 ?
C12 C13 . 1.360(9) ?
C12 H12A . 0.9300 ?
C13 C14 . 1.374(8) ?
C13 H13A . 0.9300 ?
C14 H14A . 0.9300 ?
C15 C16 . 1.498(6) ?
C16 C21 . 1.381(7) ?
C16 C17 . 1.403(6) ?
C17 C18 . 1.375(7) ?
C18 C19 . 1.370(8) ?
C18 H18A . 0.9300 ?
C19 C20 . 1.375(9) ?
C19 H19A . 0.9300 ?
C20 C21 . 1.386(8) ?
C20 H20A . 0.9300 ?
C21 H21A . 0.9300 ?

loop_
_geom_hbond_atom_site_label_D
_geom_hbond_atom_site_label_H
_geom_hbond_atom_site_label_A
_geom_hbond_site_symmetry_A
_geom_hbond_distance_DH
_geom_hbond_distance_HA
_geom_hbond_distance_DA
_geom_hbond_angle_DHA
_geom_hbond_publ_flag
C14 H14A O2 1_545 0.93 2.590 3.266(8) 130 y
C20 H20A O3 1_545 0.93 2.590 3.269(8) 130 y
C11 H11A Cg1 4_566 0.93 2.92 3.474(7) 119 y

loop_
_geom_torsion_atom_site_label_1
_geom_torsion_atom_site_label_2
_geom_torsion_atom_site_label_3
_geom_torsion_atom_site_label_4
_geom_torsion_site_symmetry_1
_geom_torsion_site_symmetry_2
_geom_torsion_site_symmetry_3
_geom_torsion_site_symmetry_4
_geom_torsion
_geom_torsion_publ_flag
C7A O1 C2 O2 . . . . 179.0(4) ?
C7A O1 C2 N3 . . . . 0.1(5) ?
O2 C2 N3 C4A . . . . -179.8(5) ?
O1 C2 N3 C4A . . . . -1.0(5) ?
O2 C2 N3 C8 . . . . -5.2(8) ?
O1 C2 N3 C8 . . . . 173.6(4) ?
C2 N3 C4A C4 . . . . 178.8(5) ?
C8 N3 C4A C4 . . . . 4.4(8) ?
C2 N3 C4A C7A . . . . 1.5(5) ?
C8 N3 C4A C7A . . . . -173.0(4) ?
N3 C4A C4 C5 . . . . -176.3(4) ?
C7A C4A C4 C5 . . . . 0.8(7) ?
C4A C4 C5 C6 . . . . 0.5(6) ?
C4 C5 C6 C7 . . . . -2.2(6) ?
C4 C5 C6 C15 . . . . 178.9(4) ?
C5 C6 C7 C7A . . . . 2.6(6) ?
C15 C6 C7 C7A . . . . -178.6(4) ?
C6 C7 C7A O1 . . . . 177.2(4) ?
C6 C7 C7A C4A . . . . -1.3(7) ?
C2 O1 C7A C7 . . . . -177.9(4) ?
C2 O1 C7A C4A . . . . 0.8(5) ?
C4 C4A C7A C7 . . . . -0.4(7) ?
N3 C4A C7A C7 . . . . 177.4(4) ?
C4 C4A C7A O1 . . . . -179.2(4) ?
N3 C4A C7A O1 . . . . -1.4(5) ?
C2 N3 C8 C9 . . . . 106.2(5) ?
C4A N3 C8 C9 . . . . -80.1(6) ?
N3 C8 C9 C10 . . . . -66.6(6) ?
N3 C8 C9 C14 . . . . 118.2(5) ?
C14 C9 C10 C11 . . . . 0.2(7) ?
C8 C9 C10 C11 . . . . -175.1(4) ?
C9 C10 C11 C12 . . . . -0.9(8) ?
C10 C11 C12 C13 . . . . 0.3(9) ?
C11 C12 C13 C14 . . . . 1.1(9) ?
C12 C13 C14 C9 . . . . -1.8(9) ?
C10 C9 C14 C13 . . . . 1.2(7) ?
C8 C9 C14 C13 . . . . 176.5(5) ?
C7 C6 C15 O3 . . . . -24.5(6) ?
C5 C6 C15 O3 . . . . 154.4(4) ?
C7 C6 C15 C16 . . . . 154.7(4) ?
C5 C6 C15 C16 . . . . -26.4(6) ?
O3 C15 C16 C21 . . . . -61.6(6) ?
C6 C15 C16 C21 . . . . 119.1(5) ?
O3 C15 C16 C17 . . . . 117.3(5) ?
C6 C15 C16 C17 . . . . -62.0(5) ?
C21 C16 C17 C18 . . . . -3.3(7) ?
C15 C16 C17 C18 . . . . 177.8(4) ?
C21 C16 C17 Cl1 . . . . 172.8(4) ?
C15 C16 C17 Cl1 . . . . -6.1(6) ?
C16 C17 C18 C19 . . . . 1.8(7) ?
Cl1 C17 C18 C19 . . . . -174.2(4) ?
C17 C18 C19 C20 . . . . 0.3(8) ?
C18 C19 C20 C21 . . . . -0.9(8) ?
C17 C16 C21 C20 . . . . 2.8(7) ?
C15 C16 C21 C20 . . . . -178.3(4) ?
C19 C20 C21 C16 . . . . -0.7(8) ?

loop_
_cod_related_entry_id
_cod_related_entry_database
_cod_related_entry_code
1 ChemSpider 12983869
